data_2229911
loop_
_publ_author_name
'Damous, Maamar'
'Hamlaoui, Meriem'
'Bouacida, Sofiane'
'Merazig, Hocine'
'Daran, Jean-Claude'

_publ_section_title
;
 Zwitterionic
 (<i>E</i>)-1-[(4-nitrophenyl)iminiomethyl]naphthalen-2-olate
;
_journal_coeditor_code BQ2290
_journal_issue 5
_journal_name_full 'Acta Crystallographica Section E'
_journal_page_first o1123
_journal_page_last o1124
_journal_paper_doi 10.1107/S1600536811012359
_journal_volume 67
_journal_year 2011
_chemical_formula_iupac 'C17 H12 N2 O3'
_chemical_formula_moiety 'C17 H12 N2 O3'
_chemical_formula_structural 'C17 H12 N2 O3'
_chemical_formula_sum 'C17 H12 N2 O3'
_chemical_formula_weight 292.29
_chemical_name_systematic
;
(<i>E</i>)-1-[(4-nitrophenyl)iminiomethyl]naphthalen-2-olate
;
_space_group_IT_number 14
_symmetry_cell_setting monoclinic
_symmetry_space_group_name_Hall '-P 2ybc'
_symmetry_space_group_name_H-M 'P 1 21/c 1'
_atom_sites_solution_hydrogens geom
_atom_sites_solution_primary direct
_atom_sites_solution_secondary difmap
_cell_angle_alpha 90
_cell_angle_beta 97.271(5)
_cell_angle_gamma 90
_cell_formula_units_Z 4
_cell_length_a 8.0503(6)
_cell_length_b 12.8174(9)
_cell_length_c 13.1833(10)
_cell_measurement_reflns_used 5160
_cell_measurement_temperature 296(2)
_cell_measurement_theta_max 30.13
_cell_measurement_theta_min 3.00
_cell_volume 1349.37(17)
_computing_cell_refinement 'SAINT (Bruker, 2007)'
_computing_data_collection 'SMART (Bruker, 2007)'
_computing_data_reduction 'SAINT (Bruker, 2007)'
_computing_molecular_graphics 'ORTEP-3 for Windows (Farrugia, 1997) and DIAMOND (Brandenburg & Berndt, 2001)'
_computing_publication_material 'WinGX (Farrugia, 1999)'
_computing_structure_refinement 'SHELXL97 (Sheldrick, 2008)'
_computing_structure_solution 'SIR2002 (Burla <i>et al.</i>, 2003)'
_diffrn_ambient_temperature 296(2)
_diffrn_measured_fraction_theta_full 0.992
_diffrn_measured_fraction_theta_max 0.992
_diffrn_measurement_device_type 'Bruker SMART CCD area-detector'
_diffrn_measurement_method '\f and \w'
_diffrn_radiation_monochromator graphite
_diffrn_radiation_source 'sealed tube'
_diffrn_radiation_type MoK\a
_diffrn_radiation_wavelength 0.71073
_diffrn_reflns_av_R_equivalents 0.0741
_diffrn_reflns_limit_h_max 12
_diffrn_reflns_limit_h_min -14
_diffrn_reflns_limit_k_max 22
_diffrn_reflns_limit_k_min -20
_diffrn_reflns_limit_l_max 23
_diffrn_reflns_limit_l_min -20
_diffrn_reflns_number 44074
_diffrn_reflns_theta_full 39.3
_diffrn_reflns_theta_max 39.3
_diffrn_reflns_theta_min 3.01
_exptl_absorpt_coefficient_mu 0.101
_exptl_absorpt_correction_type none
_exptl_crystal_colour red
_exptl_crystal_density_diffrn 1.439
_exptl_crystal_density_method 'not measured'
_exptl_crystal_description Needle
_exptl_crystal_F_000 608
_exptl_crystal_size_max 0.15
_exptl_crystal_size_mid 0.06
_exptl_crystal_size_min 0.04
_refine_diff_density_max 0.534
_refine_diff_density_min -0.261
_refine_ls_extinction_method none
_refine_ls_goodness_of_fit_ref 0.964
_refine_ls_hydrogen_treatment mixed
_refine_ls_matrix_type full
_refine_ls_number_parameters 207
_refine_ls_number_reflns 7946
_refine_ls_number_restraints 0
_refine_ls_restrained_S_all 0.964
_refine_ls_R_factor_all 0.1546
_refine_ls_R_factor_gt 0.0587
_refine_ls_shift/su_max 0.001
_refine_ls_shift/su_mean 0
_refine_ls_structure_factor_coef Fsqd
_refine_ls_weighting_details 'calc w=1/[\s^2^(Fo^2^)+(0.0963P)^2^] where P=(Fo^2^+2Fc^2^)/3'
_refine_ls_weighting_scheme calc
_refine_ls_wR_factor_gt 0.1453
_refine_ls_wR_factor_ref 0.1897
_reflns_number_gt 3658
_reflns_number_total 7946
_reflns_threshold_expression I>2\s(I)
_cod_data_source_file bq2290.cif
_cod_data_source_block I
_cod_original_sg_symbol_H-M 'P 21/c'
_cod_database_code 2229911
_cod_database_fobs_code 2229911

loop_
_space_group_symop_operation_xyz
'x, y, z'
'-x, y+1/2, -z+1/2'
'-x, -y, -z'
'x, -y-1/2, z-1/2'

loop_
_atom_site_type_symbol
_atom_site_label
_atom_site_fract_x
_atom_site_fract_y
_atom_site_fract_z
_atom_site_U_iso_or_equiv
_atom_site_adp_type
_atom_site_calc_flag
_atom_site_refinement_flags
_atom_site_occupancy
_atom_site_disorder_assembly
_atom_site_disorder_group
O O3 0.88419(14) -0.08384(7) 0.31991(8) 0.0392(3) Uani d . 1 . .
O O2 0.44266(15) -0.40551(8) 0.79254(8) 0.0426(3) Uani d . 1 . .
O O1 0.49601(17) -0.51766(7) 0.67875(9) 0.0500(3) Uani d . 1 . .
N N2 0.74356(13) -0.11314(7) 0.47852(8) 0.0264(2) Uani d . 1 . .
N N1 0.49499(15) -0.42784(8) 0.71179(9) 0.0320(2) Uani d . 1 . .
C C17 0.82974(14) 0.16828(9) 0.44636(9) 0.0234(2) Uani d . 1 . .
C C8 0.82177(14) 0.05641(9) 0.42782(9) 0.0234(2) Uani d . 1 . .
C C6 0.55083(16) -0.24287(9) 0.68580(10) 0.0274(2) Uani d . 1 . .
H H6 0.5057 -0.2275 0.7456 0.033 Uiso calc R 1 . .
C C1 0.55862(16) -0.34487(9) 0.65258(10) 0.0259(2) Uani d . 1 . .
C C7 0.75161(14) -0.01080(9) 0.49403(10) 0.0245(2) Uani d . 1 . .
C C2 0.62367(17) -0.37057(9) 0.56335(10) 0.0300(3) Uani d . 1 . .
H H2 0.6267 -0.4396 0.5421 0.036 Uiso calc R 1 . .
C C12 0.90181(15) 0.23306(9) 0.37664(10) 0.0273(2) Uani d . 1 . .
C C16 0.76748(16) 0.21715(9) 0.52907(10) 0.0293(3) Uani d . 1 . .
H H16 0.721 0.1766 0.5768 0.035 Uiso calc R 1 . .
C C3 0.68369(16) -0.29201(9) 0.50680(10) 0.0290(3) Uani d . 1 . .
H H3 0.7278 -0.3079 0.4468 0.035 Uiso calc R 1 . .
C C5 0.61127(16) -0.16388(9) 0.62877(10) 0.0265(2) Uani d . 1 . .
H H5 0.6069 -0.0949 0.6501 0.032 Uiso calc R 1 . .
C C13 0.90891(17) 0.34145(10) 0.39091(12) 0.0355(3) Uani d . 1 . .
H H13 0.9569 0.383 0.3446 0.043 Uiso calc R 1 . .
C C10 0.96505(18) 0.08390(11) 0.27475(11) 0.0352(3) Uani d . 1 . .
H H10 1.0122 0.0574 0.2193 0.042 Uiso calc R 1 . .
C C4 0.67859(14) -0.18811(9) 0.53937(9) 0.0239(2) Uani d . 1 . .
C C9 0.88945(16) 0.01310(9) 0.34053(10) 0.0280(2) Uani d . 1 . .
C C14 0.84615(17) 0.38702(10) 0.47216(13) 0.0379(3) Uani d . 1 . .
H H14 0.8517 0.459 0.4812 0.045 Uiso calc R 1 . .
C C15 0.77392(17) 0.32417(10) 0.54105(12) 0.0346(3) Uani d . 1 . .
H H15 0.7296 0.3547 0.5957 0.041 Uiso calc R 1 . .
C C11 0.96888(17) 0.18704(10) 0.29171(11) 0.0336(3) Uani d . 1 . .
H H11 1.0168 0.2302 0.2467 0.04 Uiso calc R 1 . .
H H7 0.704(2) 0.0100(13) 0.5544(14) 0.043(5) Uiso d . 1 . .
H H2N 0.798(3) -0.1327(18) 0.4091(18) 0.080(7) Uiso d . 1 . .

loop_
_atom_site_aniso_label
_atom_site_aniso_U_11
_atom_site_aniso_U_22
_atom_site_aniso_U_33
_atom_site_aniso_U_12
_atom_site_aniso_U_13
_atom_site_aniso_U_23
O3 0.0597(6) 0.0256(4) 0.0362(5) -0.0031(4) 0.0217(5) -0.0042(4)
O2 0.0637(7) 0.0342(5) 0.0348(5) -0.0030(5) 0.0249(5) 0.0036(4)
O1 0.0847(9) 0.0207(4) 0.0502(7) -0.0069(5) 0.0308(6) 0.0002(4)
N2 0.0325(5) 0.0198(4) 0.0283(5) -0.0011(4) 0.0097(4) 0.0016(4)
N1 0.0419(6) 0.0241(5) 0.0322(6) -0.0016(4) 0.0134(5) 0.0031(4)
C17 0.0224(5) 0.0216(5) 0.0260(6) -0.0003(4) 0.0023(4) 0.0025(4)
C8 0.0253(5) 0.0215(5) 0.0235(5) -0.0003(4) 0.0044(4) 0.0014(4)
C6 0.0332(6) 0.0226(5) 0.0282(6) -0.0006(4) 0.0111(5) -0.0012(4)
C1 0.0320(6) 0.0206(4) 0.0264(6) -0.0007(4) 0.0089(5) 0.0015(4)
C7 0.0256(5) 0.0212(5) 0.0271(6) -0.0002(4) 0.0052(4) 0.0017(4)
C2 0.0395(7) 0.0196(5) 0.0335(6) 0.0000(4) 0.0148(5) -0.0022(4)
C12 0.0257(5) 0.0236(5) 0.0329(6) -0.0022(4) 0.0054(5) 0.0037(4)
C16 0.0334(6) 0.0251(5) 0.0302(6) -0.0001(5) 0.0073(5) -0.0012(4)
C3 0.0369(6) 0.0222(5) 0.0306(6) -0.0001(4) 0.0151(5) -0.0018(4)
C5 0.0326(6) 0.0193(4) 0.0290(6) -0.0019(4) 0.0097(5) -0.0026(4)
C13 0.0334(6) 0.0245(5) 0.0499(9) -0.0044(5) 0.0108(6) 0.0053(5)
C10 0.0471(8) 0.0325(6) 0.0291(6) -0.0030(5) 0.0164(6) 0.0009(5)
C4 0.0268(5) 0.0201(4) 0.0259(6) -0.0012(4) 0.0075(4) 0.0005(4)
C9 0.0334(6) 0.0257(5) 0.0259(6) -0.0012(4) 0.0076(5) -0.0006(4)
C14 0.0357(7) 0.0220(5) 0.0565(9) -0.0029(5) 0.0079(7) -0.0021(6)
C15 0.0367(7) 0.0260(6) 0.0413(8) 0.0011(5) 0.0059(6) -0.0060(5)
C11 0.0382(7) 0.0319(6) 0.0329(7) -0.0054(5) 0.0129(6) 0.0046(5)

loop_
_atom_type_symbol
_atom_type_description
_atom_type_scat_dispersion_real
_atom_type_scat_dispersion_imag
_atom_type_scat_source
C C 0.0033 0.0016 'International Tables Vol C Tables 4.2.6.8 and 6.1.1.4'
H H 0 0 'International Tables Vol C Tables 4.2.6.8 and 6.1.1.4'
N N 0.0061 0.0033 'International Tables Vol C Tables 4.2.6.8 and 6.1.1.4'
O O 0.0106 0.006 'International Tables Vol C Tables 4.2.6.8 and 6.1.1.4'

loop_
_geom_angle_atom_site_label_1
_geom_angle_atom_site_label_2
_geom_angle_atom_site_label_3
_geom_angle_site_symmetry_1
_geom_angle_site_symmetry_3
_geom_angle
_geom_angle_publ_flag
C7 N2 C4 . . 127.33(10) ?
C7 N2 H2N . . 109.9(12) ?
C4 N2 H2N . . 122.8(12) ?
O2 N1 O1 . . 122.91(11) ?
O2 N1 C1 . . 118.62(10) ?
O1 N1 C1 . . 118.47(10) ?
C16 C17 C12 . . 117.28(11) ?
C16 C17 C8 . . 123.91(10) ?
C12 C17 C8 . . 118.81(10) ?
C7 C8 C9 . . 118.96(10) ?
C7 C8 C17 . . 121.07(10) ?
C9 C8 C17 . . 119.96(10) ?
C1 C6 C5 . . 119.07(10) ?
C1 C6 H6 . . 120.5 ?
C5 C6 H6 . . 120.5 ?
C6 C1 C2 . . 122.04(11) ?
C6 C1 N1 . . 119.32(10) ?
C2 C1 N1 . . 118.64(10) ?
N2 C7 C8 . . 121.95(11) ?
N2 C7 H7 . . 112.6(10) ?
C8 C7 H7 . . 125.4(10) ?
C3 C2 C1 . . 118.81(11) ?
C3 C2 H2 . . 120.6 ?
C1 C2 H2 . . 120.6 ?
C13 C12 C17 . . 120.46(11) ?
C13 C12 C11 . . 120.03(11) ?
C17 C12 C11 . . 119.50(11) ?
C15 C16 C17 . . 121.34(11) ?
C15 C16 H16 . . 119.3 ?
C17 C16 H16 . . 119.3 ?
C2 C3 C4 . . 120.22(11) ?
C2 C3 H3 . . 119.9 ?
C4 C3 H3 . . 119.9 ?
C6 C5 C4 . . 119.81(10) ?
C6 C5 H5 . . 120.1 ?
C4 C5 H5 . . 120.1 ?
C14 C13 C12 . . 120.93(12) ?
C14 C13 H13 . . 119.5 ?
C12 C13 H13 . . 119.5 ?
C11 C10 C9 . . 121.53(12) ?
C11 C10 H10 . . 119.2 ?
C9 C10 H10 . . 119.2 ?
C5 C4 N2 . . 123.17(10) ?
C5 C4 C3 . . 120.04(10) ?
N2 C4 C3 . . 116.79(10) ?
O3 C9 C10 . . 119.44(11) ?
O3 C9 C8 . . 122.68(11) ?
C10 C9 C8 . . 117.87(11) ?
C13 C14 C15 . . 119.19(12) ?
C13 C14 H14 . . 120.4 ?
C15 C14 H14 . . 120.4 ?
C16 C15 C14 . . 120.79(12) ?
C16 C15 H15 . . 119.6 ?
C14 C15 H15 . . 119.6 ?
C10 C11 C12 . . 122.29(11) ?
C10 C11 H11 . . 118.9 ?
C12 C11 H11 . . 118.9 ?

loop_
_geom_bond_atom_site_label_1
_geom_bond_atom_site_label_2
_geom_bond_site_symmetry_2
_geom_bond_distance
_geom_bond_publ_flag
O3 C9 . 1.2714(15) ?
O2 N1 . 1.2274(14) ?
O1 N1 . 1.2312(14) ?
N2 C7 . 1.3279(15) ?
N2 C4 . 1.3951(14) ?
N2 H2N . 1.09(2) ?
N1 C1 . 1.4504(14) ?
C17 C16 . 1.4039(16) ?
C17 C12 . 1.4163(15) ?
C17 C8 . 1.4546(16) ?
C8 C7 . 1.3957(15) ?
C8 C9 . 1.4450(16) ?
C6 C1 . 1.3827(17) ?
C6 C5 . 1.3855(16) ?
C6 H6 . 0.93 ?
C1 C2 . 1.3866(16) ?
C7 H7 . 0.962(19) ?
C2 C3 . 1.3763(16) ?
C2 H2 . 0.93 ?
C12 C13 . 1.4021(17) ?
C12 C11 . 1.4304(18) ?
C16 C15 . 1.3810(17) ?
C16 H16 . 0.93 ?
C3 C4 . 1.4015(16) ?
C3 H3 . 0.93 ?
C5 C4 . 1.3931(16) ?
C5 H5 . 0.93 ?
C13 C14 . 1.372(2) ?
C13 H13 . 0.93 ?
C10 C11 . 1.3405(18) ?
C10 C9 . 1.4421(17) ?
C10 H10 . 0.93 ?
C14 C15 . 1.395(2) ?
C14 H14 . 0.93 ?
C15 H15 . 0.93 ?
C11 H11 . 0.93 ?

loop_
_geom_hbond_atom_site_label_D
_geom_hbond_atom_site_label_H
_geom_hbond_atom_site_label_A
_geom_hbond_site_symmetry_A
_geom_hbond_distance_DH
_geom_hbond_distance_HA
_geom_hbond_distance_DA
_geom_hbond_angle_DHA
_geom_hbond_publ_flag
N2 H2N O3 . 1.09(2) 1.57(2) 2.5287(15) 143(2) yes
C5 H5 O2 2_656 0.93 2.59 3.5136(16) 173 yes
C16 H16 O2 2_656 0.93 2.53 3.4455(17) 169 yes

loop_
_geom_torsion_atom_site_label_1
_geom_torsion_atom_site_label_2
_geom_torsion_atom_site_label_3
_geom_torsion_atom_site_label_4
_geom_torsion_site_symmetry_1
_geom_torsion_site_symmetry_2
_geom_torsion_site_symmetry_3
_geom_torsion_site_symmetry_4
_geom_torsion
_geom_torsion_publ_flag
C16 C17 C8 C7 . . . . -0.89(19) ?
C12 C17 C8 C7 . . . . -179.83(12) ?
C16 C17 C8 C9 . . . . -179.95(12) ?
C12 C17 C8 C9 . . . . 1.11(18) ?
C5 C6 C1 C2 . . . . -0.6(2) ?
C5 C6 C1 N1 . . . . -179.78(12) ?
O2 N1 C1 C6 . . . . -3.2(2) ?
O1 N1 C1 C6 . . . . 176.80(13) ?
O2 N1 C1 C2 . . . . 177.56(13) ?
O1 N1 C1 C2 . . . . -2.4(2) ?
C4 N2 C7 C8 . . . . 179.22(12) ?
C9 C8 C7 N2 . . . . -0.77(19) ?
C17 C8 C7 N2 . . . . -179.84(11) ?
C6 C1 C2 C3 . . . . 0.6(2) ?
N1 C1 C2 C3 . . . . 179.80(12) ?
C16 C17 C12 C13 . . . . -0.20(19) ?
C8 C17 C12 C13 . . . . 178.81(12) ?
C16 C17 C12 C11 . . . . 179.27(12) ?
C8 C17 C12 C11 . . . . -1.71(18) ?
C12 C17 C16 C15 . . . . 0.98(19) ?
C8 C17 C16 C15 . . . . -177.98(13) ?
C1 C2 C3 C4 . . . . 0.0(2) ?
C1 C6 C5 C4 . . . . 0.0(2) ?
C17 C12 C13 C14 . . . . -0.2(2) ?
C11 C12 C13 C14 . . . . -179.64(14) ?
C6 C5 C4 N2 . . . . -179.26(12) ?
C6 C5 C4 C3 . . . . 0.6(2) ?
C7 N2 C4 C5 . . . . -0.3(2) ?
C7 N2 C4 C3 . . . . 179.85(12) ?
C2 C3 C4 C5 . . . . -0.6(2) ?
C2 C3 C4 N2 . . . . 179.28(12) ?
C11 C10 C9 O3 . . . . 177.94(14) ?
C11 C10 C9 C8 . . . . -1.8(2) ?
C7 C8 C9 O3 . . . . 1.8(2) ?
C17 C8 C9 O3 . . . . -179.16(12) ?
C7 C8 C9 C10 . . . . -178.46(12) ?
C17 C8 C9 C10 . . . . 0.62(19) ?
C12 C13 C14 C15 . . . . -0.2(2) ?
C17 C16 C15 C14 . . . . -1.4(2) ?
C13 C14 C15 C16 . . . . 1.0(2) ?
C9 C10 C11 C12 . . . . 1.3(2) ?
C13 C12 C11 C10 . . . . -179.98(14) ?
C17 C12 C11 C10 . . . . 0.5(2) ?
